data_1523710
loop_
_publ_author_name
'Gladyshevskii, R.E.'
'Cenzual, K.'
'Parthe, E.'

_publ_section_title
;
 Y2 Co3 Al9 with Y2 Co3 Ga9 type structure: an intergrowth of Cs Cl- and
 Th3 Pd5-type slabs
;
_journal_name_full 'Journal of Alloys Compd.'
_journal_page_first 165
_journal_page_last 170
_journal_volume 182
_journal_year 1992
_chemical_formula_sum 'Al9 Co3 Y2'
_space_group_IT_number 63
_symmetry_space_group_name_Hall '-C 2c 2'
_symmetry_space_group_name_H-M 'C m c m'
_cell_angle_alpha 90
_cell_angle_beta 90
_cell_angle_gamma 90
_cell_formula_units_Z 4
_cell_length_a 12.74
_cell_length_b 7.4635
_cell_length_c 9.321
_cell_volume 886.287
_citation_journal_id_ASTM JALCEU
_cod_data_source_file Gladyshevskii_JALCEU_1992_894.cif
_cod_data_source_block Al9Co3Y2
_cod_original_cell_volume 886.2872
_cod_database_code 1523710

loop_
_symmetry_equiv_pos_as_xyz
x,y,z
-x,-y,z+1/2
x,-y,-z
-x,y,-z+1/2
-x,-y,-z
x,y,-z-1/2
-x,y,z
x,-y,z-1/2
x+1/2,y+1/2,z
-x+1/2,-y+1/2,z+1/2
x+1/2,-y+1/2,-z
-x+1/2,y+1/2,-z+1/2
-x+1/2,-y+1/2,-z
x+1/2,y+1/2,-z-1/2
-x+1/2,y+1/2,z
x+1/2,-y+1/2,z-1/2

loop_
_atom_site_label
_atom_site_type_symbol
_atom_site_fract_x
_atom_site_fract_y
_atom_site_fract_z
_atom_site_occupancy
_atom_site_U_iso_or_equiv
Y1 Y 0.33886 0.3328 0.25 1 0.0
Al4 Al 0.1685 0.1673 0.0714 1 0.0
Co2 Co 0.3289 0 0 1 0.0
Al2 Al 0 0.3323 0.5433 1 0.0
Al1 Al 0 0.1249 0.25 1 0.0
Co1 Co 0 0 0 1 0.0
Al3 Al 0.1065 0.445 0.25 1 0.0
